data_7226887
loop_
_publ_author_name
'Gopan, Gopika'
'Salini, P. S.'
'Deb, Somadrita'
'Hariharan, Mahesh'

_publ_section_title
;
 V-shaped oxydiphthalimides: side-chain engineering regulates
 crystallisation-induced emission enhancement
;
_journal_issue 3
_journal_name_full CrystEngComm
_journal_page_first 419
_journal_paper_doi 10.1039/C6CE01738J
_journal_volume 19
_journal_year 2017
_chemical_absolute_configuration rm
_chemical_formula_moiety 'C40 H40 N2 O5'
_chemical_formula_sum 'C40 H40 N2 O5'
_chemical_formula_weight 628.74
_chemical_name_systematic
;
 ?
;
_space_group_IT_number 14
_symmetry_cell_setting monoclinic
_symmetry_space_group_name_Hall '-P 2ybc'
_symmetry_space_group_name_H-M 'P 1 21/c 1'
_atom_sites_solution_hydrogens geom
_atom_sites_solution_primary direct
_atom_sites_solution_secondary difmap
_audit_creation_method SHELXL-97
_audit_update_record
;
2016-07-05 deposited with the CCDC.
2016-10-24 downloaded from the CCDC.
;
_cell_angle_alpha 90.00
_cell_angle_beta 116.970(2)
_cell_angle_gamma 90.00
_cell_formula_units_Z 4
_cell_length_a 13.8560(7)
_cell_length_b 20.5314(11)
_cell_length_c 13.6341(7)
_cell_measurement_reflns_used 5518
_cell_measurement_temperature 296(2)
_cell_measurement_theta_max 21.82
_cell_measurement_theta_min 2.58
_cell_volume 3456.8(3)
_computing_cell_refinement 'Bruker SAINT'
_computing_data_collection 'Bruker APEX2'
_computing_data_reduction 'Bruker SAINT'
_computing_molecular_graphics 'Bruker SHELXTL'
_computing_publication_material 'Bruker SHELXTL'
_computing_structure_refinement 'SHELXL-97 (Sheldrick, 2008)'
_computing_structure_solution 'SHELXS-97 (Sheldrick, 2008)'
_diffrn_ambient_temperature 296(2)
_diffrn_detector_area_resol_mean 0
_diffrn_measured_fraction_theta_full 1.000
_diffrn_measured_fraction_theta_max 1.000
_diffrn_measurement_device_type 'Bruker APEX-II CCD'
_diffrn_measurement_method '\f and \w scans'
_diffrn_radiation_monochromator graphite
_diffrn_radiation_source 'fine-focus sealed tube'
_diffrn_radiation_type MoK\a
_diffrn_radiation_wavelength 0.71073
_diffrn_reflns_av_R_equivalents 0.0380
_diffrn_reflns_av_sigmaI/netI 0.0418
_diffrn_reflns_limit_h_max 16
_diffrn_reflns_limit_h_min -16
_diffrn_reflns_limit_k_max 24
_diffrn_reflns_limit_k_min -24
_diffrn_reflns_limit_l_max 16
_diffrn_reflns_limit_l_min -15
_diffrn_reflns_number 26924
_diffrn_reflns_theta_full 25.00
_diffrn_reflns_theta_max 25.00
_diffrn_reflns_theta_min 1.65
_exptl_absorpt_coefficient_mu 0.079
_exptl_absorpt_correction_T_max 0.9960
_exptl_absorpt_correction_T_min 0.9804
_exptl_absorpt_correction_type multi-scan
_exptl_absorpt_process_details sadabs
_exptl_crystal_colour colourless
_exptl_crystal_density_diffrn 1.208
_exptl_crystal_density_meas 1.207
_exptl_crystal_density_method 'not measured'
_exptl_crystal_description block
_exptl_crystal_F_000 1336
_exptl_crystal_preparation ', Luminescent'
_exptl_crystal_recrystallization_method 'Re-crystallisation from solvent: Chloroform, n-Hexane'
_exptl_crystal_size_max 0.25
_exptl_crystal_size_mid 0.15
_exptl_crystal_size_min 0.05
_refine_diff_density_max 0.325
_refine_diff_density_min -0.228
_refine_diff_density_rms 0.060
_refine_ls_extinction_method none
_refine_ls_goodness_of_fit_ref 1.063
_refine_ls_hydrogen_treatment constr
_refine_ls_matrix_type full
_refine_ls_number_parameters 424
_refine_ls_number_reflns 6085
_refine_ls_number_restraints 0
_refine_ls_restrained_S_all 1.063
_refine_ls_R_factor_all 0.1039
_refine_ls_R_factor_gt 0.0554
_refine_ls_shift/su_max 0.000
_refine_ls_shift/su_mean 0.000
_refine_ls_structure_factor_coef Fsqd
_refine_ls_weighting_details 'calc w=1/[\s^2^(Fo^2^)+(0.1030P)^2^+0.5452P] where P=(Fo^2^+2Fc^2^)/3'
_refine_ls_weighting_scheme calc
_refine_ls_wR_factor_gt 0.1462
_refine_ls_wR_factor_ref 0.1906
_reflns_number_gt 3725
_reflns_number_total 6085
_reflns_threshold_expression >2\s(I)
_cod_data_source_file c6ce01738j2.cif
_cod_data_source_block ODPI-5
_cod_depositor_comments
;
The following automatic conversions were performed:

'_symmetry_cell_setting' value 'Monoclinic' changed to 'monoclinic'
according to
/usr/data/users/saulius/crontab/automatic-downloads/rss-feeds/RSC/lib/dictionaries/cif_core.dic
dictionary named 'cif_core.dic' version 2.4.2 from 2011-04-26.

Automatic conversion script
Id: cif_fix_values 4268 2015-11-12 08:31:59Z antanas 

 Adding full bibliography for 7226883--7226887.cif.
;
_cod_original_sg_symbol_Hall '-P 2ybc '
_cod_original_sg_symbol_H-M 'P2(1)/c  '
_cod_database_code 7226887

loop_
_symmetry_equiv_pos_as_xyz
'x, y, z'
'-x, y+1/2, -z+1/2'
'-x, -y, -z'
'x, -y-1/2, z-1/2'

loop_
_atom_site_label
_atom_site_type_symbol
_atom_site_fract_x
_atom_site_fract_y
_atom_site_fract_z
_atom_site_U_iso_or_equiv
_atom_site_adp_type
_atom_site_occupancy
_atom_site_symmetry_multiplicity
_atom_site_calc_flag
_atom_site_refinement_flags
C1 C 0.2341(2) 0.37490(13) 0.7255(2) 0.0578(8) Uani 1 1 d .
C2 C 0.1939(3) 0.35968(16) 0.7988(3) 0.0796(10) Uani 1 1 d .
H2 H 0.1492 0.3891 0.8104 0.096 Uiso 1 1 calc R
C3 C 0.2194(3) 0.30149(16) 0.8546(3) 0.0824(11) Uani 1 1 d .
H3 H 0.1917 0.2908 0.9032 0.099 Uiso 1 1 calc R
C4 C 0.2869(2) 0.25961(14) 0.8363(2) 0.0566(7) Uani 1 1 d .
C5 C 0.3279(2) 0.27574(12) 0.7640(2) 0.0486(6) Uani 1 1 d .
C6 C 0.3022(2) 0.33350(13) 0.7064(2) 0.0562(7) Uani 1 1 d .
H6 H 0.3294 0.3440 0.6573 0.067 Uiso 1 1 calc R
C7 C 0.3288(3) 0.19441(14) 0.8825(2) 0.0600(8) Uani 1 1 d .
C8 C 0.3978(2) 0.22174(13) 0.7627(2) 0.0539(7) Uani 1 1 d .
C9 C 0.4544(2) 0.11425(12) 0.8599(2) 0.0469(6) Uani 1 1 d .
C10 C 0.5582(2) 0.11254(13) 0.9482(2) 0.0513(7) Uani 1 1 d .
C11 C 0.6104(2) 0.05265(14) 0.9718(2) 0.0599(8) Uani 1 1 d .
H11 H 0.6785 0.0491 1.0318 0.072 Uiso 1 1 calc R
C12 C 0.5642(3) -0.00111(14) 0.9091(3) 0.0639(8) Uani 1 1 d .
H12 H 0.6013 -0.0406 0.9265 0.077 Uiso 1 1 calc R
C13 C 0.4630(3) 0.00272(14) 0.8201(3) 0.0617(8) Uani 1 1 d .
H13 H 0.4331 -0.0341 0.7772 0.074 Uiso 1 1 calc R
C14 C 0.4050(2) 0.06071(13) 0.7935(2) 0.0509(7) Uani 1 1 d .
C15 C 0.6115(3) 0.17149(15) 1.0176(2) 0.0676(8) Uani 1 1 d .
H15 H 0.5774 0.2102 0.9732 0.081 Uiso 1 1 calc R
C16 C 0.5940(4) 0.1742(2) 1.1186(3) 0.1189(16) Uani 1 1 d .
H16A H 0.6289 0.2122 1.1609 0.178 Uiso 1 1 calc R
H16B H 0.6241 0.1360 1.1624 0.178 Uiso 1 1 calc R
H16C H 0.5178 0.1762 1.0971 0.178 Uiso 1 1 calc R
C17 C 0.7326(3) 0.1761(2) 1.0538(4) 0.1178(15) Uani 1 1 d .
H17A H 0.7455 0.1743 0.9904 0.177 Uiso 1 1 calc R
H17B H 0.7688 0.1403 1.1019 0.177 Uiso 1 1 calc R
H17C H 0.7598 0.2164 1.0921 0.177 Uiso 1 1 calc R
C18 C 0.2941(2) 0.06371(15) 0.6969(2) 0.0645(8) Uani 1 1 d .
H18 H 0.2674 0.1083 0.6927 0.077 Uiso 1 1 calc R
C19 C 0.2987(4) 0.0501(3) 0.5911(3) 0.137(2) Uani 1 1 d .
H19A H 0.2270 0.0524 0.5310 0.205 Uiso 1 1 calc R
H19B H 0.3280 0.0074 0.5939 0.205 Uiso 1 1 calc R
H19C H 0.3440 0.0819 0.5806 0.205 Uiso 1 1 calc R
C20 C 0.2152(3) 0.0190(3) 0.7115(5) 0.135(2) Uani 1 1 d .
H20A H 0.2140 0.0288 0.7798 0.202 Uiso 1 1 calc R
H20B H 0.2372 -0.0254 0.7123 0.202 Uiso 1 1 calc R
H20C H 0.1441 0.0252 0.6518 0.202 Uiso 1 1 calc R
C21 C 0.1492(2) 0.44083(12) 0.5643(2) 0.0479(6) Uani 1 1 d .
C22 C 0.1444(2) 0.50278(12) 0.5226(2) 0.0498(7) Uani 1 1 d .
H22 H 0.1835 0.5365 0.5694 0.060 Uiso 1 1 calc R
C23 C 0.0818(2) 0.51493(12) 0.4117(2) 0.0498(7) Uani 1 1 d .
H23 H 0.0783 0.5565 0.3830 0.060 Uiso 1 1 calc R
C24 C 0.02500(19) 0.46407(11) 0.3447(2) 0.0414(6) Uani 1 1 d .
C25 C 0.0312(2) 0.40262(12) 0.3878(2) 0.0465(6) Uani 1 1 d .
C26 C 0.0928(2) 0.38956(12) 0.4972(2) 0.0532(7) Uani 1 1 d .
H26 H 0.0965 0.3478 0.5253 0.064 Uiso 1 1 calc R
C27 C -0.0499(2) 0.46212(12) 0.2266(2) 0.0461(6) Uani 1 1 d .
C28 C -0.0403(2) 0.35890(14) 0.2976(2) 0.0572(7) Uani 1 1 d .
C29 C -0.1714(2) 0.37615(12) 0.0993(2) 0.0487(6) Uani 1 1 d .
C30 C -0.1436(2) 0.34975(13) 0.0215(2) 0.0567(7) Uani 1 1 d .
C31 C -0.2270(3) 0.32846(17) -0.0762(3) 0.0743(9) Uani 1 1 d .
H31 H -0.2116 0.3105 -0.1302 0.089 Uiso 1 1 calc R
C32 C -0.3331(3) 0.33378(18) -0.0942(3) 0.0817(10) Uani 1 1 d .
H32 H -0.3884 0.3186 -0.1600 0.098 Uiso 1 1 calc R
C33 C -0.3585(3) 0.36091(18) -0.0173(3) 0.0762(9) Uani 1 1 d .
H33 H -0.4307 0.3644 -0.0317 0.091 Uiso 1 1 calc R
C34 C -0.2779(2) 0.38319(15) 0.0818(2) 0.0593(7) Uani 1 1 d .
C35 C -0.0279(3) 0.34365(18) 0.0424(3) 0.0808(10) Uani 1 1 d .
H35 H 0.0161 0.3716 0.1052 0.097 Uiso 1 1 calc R
C36 C 0.0113(4) 0.2743(2) 0.0732(4) 0.1299(17) Uani 1 1 d .
H36A H 0.0853 0.2712 0.0863 0.195 Uiso 1 1 calc R
H36B H -0.0326 0.2456 0.0142 0.195 Uiso 1 1 calc R
H36C H 0.0062 0.2622 0.1387 0.195 Uiso 1 1 calc R
C37 C -0.0097(4) 0.3655(3) -0.0548(4) 0.1286(17) Uani 1 1 d .
H37A H 0.0654 0.3605 -0.0367 0.193 Uiso 1 1 calc R
H37B H -0.0301 0.4104 -0.0709 0.193 Uiso 1 1 calc R
H37C H -0.0529 0.3393 -0.1179 0.193 Uiso 1 1 calc R
C38 C -0.3061(3) 0.41248(17) 0.1682(3) 0.0732(9) Uani 1 1 d .
H38 H -0.2400 0.4334 0.2228 0.088 Uiso 1 1 calc R
C39 C -0.3899(4) 0.4643(3) 0.1239(4) 0.1306(17) Uani 1 1 d .
H39A H -0.3685 0.4963 0.0861 0.196 Uiso 1 1 calc R
H39B H -0.3974 0.4847 0.1834 0.196 Uiso 1 1 calc R
H39C H -0.4578 0.4454 0.0736 0.196 Uiso 1 1 calc R
C40 C -0.3343(5) 0.3609(2) 0.2278(4) 0.142(2) Uani 1 1 d .
H40A H -0.2782 0.3285 0.2548 0.213 Uiso 1 1 calc R
H40B H -0.4016 0.3409 0.1785 0.213 Uiso 1 1 calc R
H40C H -0.3412 0.3800 0.2886 0.213 Uiso 1 1 calc R
N1 N 0.39594(17) 0.17516(10) 0.83621(17) 0.0488(6) Uani 1 1 d .
N2 N -0.08657(17) 0.39769(10) 0.20300(16) 0.0476(5) Uani 1 1 d .
O1 O 0.20928(18) 0.43609(9) 0.67668(15) 0.0709(6) Uani 1 1 d .
O2 O 0.4462(2) 0.21680(11) 0.7096(2) 0.0904(8) Uani 1 1 d .
O3 O 0.3096(2) 0.16238(12) 0.9453(2) 0.0915(8) Uani 1 1 d .
O4 O -0.0583(2) 0.30206(10) 0.30091(17) 0.0936(8) Uani 1 1 d .
O5 O -0.07748(17) 0.50516(9) 0.15942(16) 0.0634(5) Uani 1 1 d .

loop_
_atom_site_aniso_label
_atom_site_aniso_U_11
_atom_site_aniso_U_22
_atom_site_aniso_U_33
_atom_site_aniso_U_23
_atom_site_aniso_U_13
_atom_site_aniso_U_12
C1 0.0722(19) 0.0406(16) 0.0434(15) -0.0010(13) 0.0111(15) 0.0121(14)
C2 0.111(3) 0.067(2) 0.073(2) 0.0118(17) 0.051(2) 0.039(2)
C3 0.121(3) 0.071(2) 0.081(2) 0.0233(18) 0.069(2) 0.041(2)
C4 0.0688(19) 0.0541(17) 0.0503(16) 0.0073(13) 0.0298(15) 0.0179(15)
C5 0.0523(16) 0.0442(15) 0.0444(14) 0.0028(12) 0.0175(13) 0.0087(13)
C6 0.0667(18) 0.0494(17) 0.0490(16) 0.0066(13) 0.0230(15) 0.0076(14)
C7 0.078(2) 0.0559(18) 0.0556(17) 0.0128(14) 0.0386(17) 0.0175(15)
C8 0.0586(17) 0.0527(17) 0.0567(16) 0.0098(14) 0.0316(15) 0.0096(14)
C9 0.0543(16) 0.0413(15) 0.0483(15) 0.0077(12) 0.0260(14) 0.0124(13)
C10 0.0562(17) 0.0478(16) 0.0502(15) 0.0089(13) 0.0244(14) 0.0060(13)
C11 0.0529(17) 0.0568(19) 0.0643(18) 0.0107(15) 0.0216(15) 0.0095(15)
C12 0.066(2) 0.0495(18) 0.080(2) 0.0116(16) 0.0363(19) 0.0186(15)
C13 0.070(2) 0.0454(17) 0.071(2) -0.0035(14) 0.0335(18) 0.0030(14)
C14 0.0541(16) 0.0476(16) 0.0527(16) 0.0031(13) 0.0258(14) 0.0060(13)
C15 0.073(2) 0.0539(18) 0.0606(19) 0.0017(15) 0.0166(17) 0.0020(15)
C16 0.169(5) 0.100(3) 0.094(3) -0.037(2) 0.065(3) -0.022(3)
C17 0.086(3) 0.102(3) 0.140(4) -0.022(3) 0.030(3) -0.020(2)
C18 0.0596(19) 0.0601(19) 0.0650(19) -0.0025(15) 0.0205(16) 0.0041(15)
C19 0.097(3) 0.230(6) 0.059(2) -0.024(3) 0.013(2) 0.021(4)
C20 0.059(2) 0.149(4) 0.167(5) 0.053(4) 0.026(3) -0.010(3)
C21 0.0525(16) 0.0422(16) 0.0414(15) 0.0014(12) 0.0148(13) 0.0128(12)
C22 0.0492(15) 0.0411(15) 0.0533(17) -0.0028(13) 0.0183(14) -0.0005(12)
C23 0.0523(16) 0.0386(15) 0.0564(17) 0.0064(13) 0.0227(14) 0.0001(12)
C24 0.0434(14) 0.0364(14) 0.0457(14) 0.0048(12) 0.0213(12) 0.0050(11)
C25 0.0512(15) 0.0399(15) 0.0454(15) 0.0004(12) 0.0195(13) 0.0054(12)
C26 0.0693(18) 0.0348(14) 0.0478(16) 0.0059(12) 0.0197(14) 0.0078(13)
C27 0.0487(15) 0.0398(15) 0.0498(16) 0.0062(13) 0.0224(13) 0.0073(12)
C28 0.074(2) 0.0392(16) 0.0502(16) 0.0037(13) 0.0216(15) -0.0004(14)
C29 0.0538(16) 0.0438(15) 0.0406(14) 0.0020(12) 0.0146(13) -0.0036(12)
C30 0.0638(18) 0.0508(17) 0.0526(17) -0.0055(13) 0.0239(15) -0.0059(14)
C31 0.089(3) 0.082(2) 0.0529(19) -0.0160(16) 0.0330(19) -0.0180(19)
C32 0.078(2) 0.098(3) 0.0487(18) -0.0071(17) 0.0113(18) -0.027(2)
C33 0.062(2) 0.101(3) 0.060(2) -0.0037(18) 0.0235(17) -0.0139(19)
C34 0.0584(18) 0.0628(19) 0.0539(17) 0.0001(14) 0.0231(15) -0.0088(15)
C35 0.074(2) 0.088(3) 0.083(2) -0.031(2) 0.0381(19) -0.006(2)
C36 0.112(4) 0.126(4) 0.132(4) 0.005(3) 0.037(3) 0.050(3)
C37 0.117(4) 0.151(4) 0.161(4) 0.012(4) 0.101(4) 0.002(3)
C38 0.0617(19) 0.093(2) 0.073(2) -0.0090(19) 0.0372(17) -0.0096(18)
C39 0.106(3) 0.160(5) 0.122(4) -0.015(3) 0.049(3) 0.037(3)
C40 0.212(6) 0.139(4) 0.143(4) -0.025(3) 0.141(4) -0.047(4)
N1 0.0572(13) 0.0444(12) 0.0474(12) 0.0085(10) 0.0258(11) 0.0131(10)
N2 0.0533(13) 0.0409(12) 0.0403(12) 0.0013(10) 0.0140(10) 0.0007(10)
O1 0.0979(16) 0.0416(11) 0.0469(12) -0.0001(9) 0.0096(11) 0.0137(10)
O2 0.1139(19) 0.0799(16) 0.1197(19) 0.0414(14) 0.0900(18) 0.0387(14)
O3 0.135(2) 0.0778(16) 0.1008(17) 0.0367(14) 0.0879(17) 0.0402(14)
O4 0.144(2) 0.0404(13) 0.0624(14) 0.0038(10) 0.0172(14) -0.0181(13)
O5 0.0767(14) 0.0485(11) 0.0543(11) 0.0127(10) 0.0205(10) 0.0033(10)

loop_
_atom_type_symbol
_atom_type_description
_atom_type_scat_dispersion_real
_atom_type_scat_dispersion_imag
_atom_type_scat_source
C C 0.0033 0.0016 'International Tables Vol C Tables 4.2.6.8 and 6.1.1.4'
H H 0.0000 0.0000 'International Tables Vol C Tables 4.2.6.8 and 6.1.1.4'
N N 0.0061 0.0033 'International Tables Vol C Tables 4.2.6.8 and 6.1.1.4'
O O 0.0106 0.0060 'International Tables Vol C Tables 4.2.6.8 and 6.1.1.4'

loop_
_geom_angle_atom_site_label_1
_geom_angle_atom_site_label_2
_geom_angle_atom_site_label_3
_geom_angle
C6 C1 C2 122.1(3)
C6 C1 O1 120.6(3)
C2 C1 O1 117.2(2)
C3 C2 C1 120.7(3)
C3 C2 H2 119.7
C1 C2 H2 119.7
C2 C3 C4 118.0(3)
C2 C3 H3 121.0
C4 C3 H3 121.0
C3 C4 C5 120.9(3)
C3 C4 C7 131.1(3)
C5 C4 C7 108.1(2)
C6 C5 C4 121.9(2)
C6 C5 C8 129.9(2)
C4 C5 C8 108.2(2)
C5 C6 C1 116.5(3)
C5 C6 H6 121.8
C1 C6 H6 121.8
O3 C7 N1 125.1(3)
O3 C7 C4 128.8(3)
N1 C7 C4 106.1(2)
O2 C8 N1 125.2(2)
O2 C8 C5 128.5(2)
N1 C8 C5 106.3(2)
C14 C9 C10 123.5(2)
C14 C9 N1 118.6(2)
C10 C9 N1 118.0(2)
C11 C10 C9 116.6(3)
C11 C10 C15 120.7(3)
C9 C10 C15 122.7(2)
C12 C11 C10 121.6(3)
C12 C11 H11 119.2
C10 C11 H11 119.2
C11 C12 C13 120.4(3)
C11 C12 H12 119.8
C13 C12 H12 119.8
C12 C13 C14 121.0(3)
C12 C13 H13 119.5
C14 C13 H13 119.5
C13 C14 C9 116.9(3)
C13 C14 C18 120.2(3)
C9 C14 C18 122.9(2)
C16 C15 C10 111.6(3)
C16 C15 C17 108.2(3)
C10 C15 C17 114.0(3)
C16 C15 H15 107.6
C10 C15 H15 107.6
C17 C15 H15 107.6
C15 C16 H16A 109.5
C15 C16 H16B 109.5
H16A C16 H16B 109.5
C15 C16 H16C 109.5
H16A C16 H16C 109.5
H16B C16 H16C 109.5
C15 C17 H17A 109.5
C15 C17 H17B 109.5
H17A C17 H17B 109.5
C15 C17 H17C 109.5
H17A C17 H17C 109.5
H17B C17 H17C 109.5
C19 C18 C14 111.3(3)
C19 C18 C20 111.3(4)
C14 C18 C20 111.9(3)
C19 C18 H18 107.4
C14 C18 H18 107.4
C20 C18 H18 107.4
C18 C19 H19A 109.5
C18 C19 H19B 109.5
H19A C19 H19B 109.5
C18 C19 H19C 109.5
H19A C19 H19C 109.5
H19B C19 H19C 109.5
C18 C20 H20A 109.5
C18 C20 H20B 109.5
H20A C20 H20B 109.5
C18 C20 H20C 109.5
H20A C20 H20C 109.5
H20B C20 H20C 109.5
O1 C21 C22 114.5(2)
O1 C21 C26 124.0(2)
C22 C21 C26 121.4(2)
C21 C22 C23 120.3(2)
C21 C22 H22 119.8
C23 C22 H22 119.8
C24 C23 C22 118.4(2)
C24 C23 H23 120.8
C22 C23 H23 120.8
C23 C24 C25 120.3(2)
C23 C24 C27 131.0(2)
C25 C24 C27 108.6(2)
C26 C25 C24 122.2(2)
C26 C25 C28 129.6(2)
C24 C25 C28 108.2(2)
C25 C26 C21 117.3(2)
C25 C26 H26 121.3
C21 C26 H26 121.3
O5 C27 N2 124.2(2)
O5 C27 C24 129.6(2)
N2 C27 C24 106.2(2)
O4 C28 N2 124.9(3)
O4 C28 C25 129.2(3)
N2 C28 C25 105.9(2)
C34 C29 C30 123.2(2)
C34 C29 N2 117.9(2)
C30 C29 N2 118.9(2)
C31 C30 C29 117.3(3)
C31 C30 C35 120.7(3)
C29 C30 C35 121.9(3)
C30 C31 C32 120.3(3)
C30 C31 H31 119.9
C32 C31 H31 119.9
C33 C32 C31 121.3(3)
C33 C32 H32 119.3
C31 C32 H32 119.3
C32 C33 C34 120.6(3)
C32 C33 H33 119.7
C34 C33 H33 119.7
C33 C34 C29 117.2(3)
C33 C34 C38 120.6(3)
C29 C34 C38 122.2(3)
C30 C35 C36 110.5(3)
C30 C35 C37 113.2(3)
C36 C35 C37 109.7(3)
C30 C35 H35 107.8
C36 C35 H35 107.8
C37 C35 H35 107.8
C35 C36 H36A 109.5
C35 C36 H36B 109.5
H36A C36 H36B 109.5
C35 C36 H36C 109.5
H36A C36 H36C 109.5
H36B C36 H36C 109.5
C35 C37 H37A 109.5
C35 C37 H37B 109.5
H37A C37 H37B 109.5
C35 C37 H37C 109.5
H37A C37 H37C 109.5
H37B C37 H37C 109.5
C39 C38 C40 112.3(4)
C39 C38 C34 113.3(3)
C40 C38 C34 111.3(3)
C39 C38 H38 106.4
C40 C38 H38 106.4
C34 C38 H38 106.4
C38 C39 H39A 109.5
C38 C39 H39B 109.5
H39A C39 H39B 109.5
C38 C39 H39C 109.5
H39A C39 H39C 109.5
H39B C39 H39C 109.5
C38 C40 H40A 109.5
C38 C40 H40B 109.5
H40A C40 H40B 109.5
C38 C40 H40C 109.5
H40A C40 H40C 109.5
H40B C40 H40C 109.5
C8 N1 C7 111.3(2)
C8 N1 C9 124.3(2)
C7 N1 C9 124.4(2)
C28 N2 C27 111.0(2)
C28 N2 C29 124.0(2)
C27 N2 C29 124.4(2)
C21 O1 C1 119.4(2)

loop_
_geom_bond_atom_site_label_1
_geom_bond_atom_site_label_2
_geom_bond_distance
C1 C6 1.379(4)
C1 C2 1.383(4)
C1 O1 1.390(3)
C2 C3 1.374(4)
C2 H2 0.9300
C3 C4 1.374(4)
C3 H3 0.9300
C4 C5 1.384(4)
C4 C7 1.481(4)
C5 C6 1.377(4)
C5 C8 1.478(4)
C6 H6 0.9300
C7 O3 1.202(3)
C7 N1 1.397(3)
C8 O2 1.194(3)
C8 N1 1.394(3)
C9 C14 1.391(4)
C9 C10 1.396(4)
C9 N1 1.445(3)
C10 C11 1.388(4)
C10 C15 1.507(4)
C11 C12 1.365(4)
C11 H11 0.9300
C12 C13 1.380(4)
C12 H12 0.9300
C13 C14 1.389(4)
C13 H13 0.9300
C14 C18 1.505(4)
C15 C16 1.504(5)
C15 C17 1.522(5)
C15 H15 0.9800
C16 H16A 0.9600
C16 H16B 0.9600
C16 H16C 0.9600
C17 H17A 0.9600
C17 H17B 0.9600
C17 H17C 0.9600
C18 C19 1.498(5)
C18 C20 1.509(5)
C18 H18 0.9800
C19 H19A 0.9600
C19 H19B 0.9600
C19 H19C 0.9600
C20 H20A 0.9600
C20 H20B 0.9600
C20 H20C 0.9600
C21 O1 1.376(3)
C21 C22 1.383(3)
C21 C26 1.381(4)
C22 C23 1.383(4)
C22 H22 0.9300
C23 C24 1.376(3)
C23 H23 0.9300
C24 C25 1.378(3)
C24 C27 1.468(4)
C25 C26 1.368(3)
C25 C28 1.481(4)
C26 H26 0.9300
C27 O5 1.203(3)
C27 N2 1.401(3)
C28 O4 1.199(3)
C28 N2 1.400(3)
C29 C34 1.391(4)
C29 C30 1.392(4)
C29 N2 1.438(3)
C30 C31 1.381(4)
C30 C35 1.501(4)
C31 C32 1.381(5)
C31 H31 0.9300
C32 C33 1.368(5)
C32 H32 0.9300
C33 C34 1.383(4)
C33 H33 0.9300
C34 C38 1.522(4)
C35 C36 1.514(6)
C35 C37 1.525(5)
C35 H35 0.9800
C36 H36A 0.9600
C36 H36B 0.9600
C36 H36C 0.9600
C37 H37A 0.9600
C37 H37B 0.9600
C37 H37C 0.9600
C38 C39 1.486(5)
C38 C40 1.492(5)
C38 H38 0.9800
C39 H39A 0.9600
C39 H39B 0.9600
C39 H39C 0.9600
C40 H40A 0.9600
C40 H40B 0.9600
C40 H40C 0.9600

loop_
_geom_hbond_atom_site_label_D
_geom_hbond_atom_site_label_H
_geom_hbond_atom_site_label_A
_geom_hbond_distance_DH
_geom_hbond_distance_HA
_geom_hbond_distance_DA
_geom_hbond_angle_DHA
_geom_hbond_site_symmetry_A
C2 H2 O5 0.93 2.50 3.386(4) 159.9 3_566

loop_
_geom_torsion_atom_site_label_1
_geom_torsion_atom_site_label_2
_geom_torsion_atom_site_label_3
_geom_torsion_atom_site_label_4
_geom_torsion
C6 C1 C2 C3 -1.1(5)
O1 C1 C2 C3 -176.7(3)
C1 C2 C3 C4 0.9(6)
C2 C3 C4 C5 0.1(5)
C2 C3 C4 C7 -179.9(3)
C3 C4 C5 C6 -0.8(5)
C7 C4 C5 C6 179.1(3)
C3 C4 C5 C8 179.5(3)
C7 C4 C5 C8 -0.5(3)
C4 C5 C6 C1 0.6(4)
C8 C5 C6 C1 -179.8(3)
C2 C1 C6 C5 0.3(4)
O1 C1 C6 C5 175.8(2)
C3 C4 C7 O3 2.5(6)
C5 C4 C7 O3 -177.4(3)
C3 C4 C7 N1 -178.8(3)
C5 C4 C7 N1 1.2(3)
C6 C5 C8 O2 -1.0(5)
C4 C5 C8 O2 178.6(3)
C6 C5 C8 N1 180.0(3)
C4 C5 C8 N1 -0.4(3)
C14 C9 C10 C11 -3.2(4)
N1 C9 C10 C11 177.3(2)
C14 C9 C10 C15 178.5(3)
N1 C9 C10 C15 -1.0(4)
C9 C10 C11 C12 2.6(4)
C15 C10 C11 C12 -179.1(3)
C10 C11 C12 C13 -0.4(4)
C11 C12 C13 C14 -1.3(4)
C12 C13 C14 C9 0.7(4)
C12 C13 C14 C18 -179.3(3)
C10 C9 C14 C13 1.6(4)
N1 C9 C14 C13 -178.9(2)
C10 C9 C14 C18 -178.4(3)
N1 C9 C14 C18 1.1(4)
C11 C10 C15 C16 -84.0(4)
C9 C10 C15 C16 94.3(4)
C11 C10 C15 C17 39.0(4)
C9 C10 C15 C17 -142.8(3)
C13 C14 C18 C19 -63.1(4)
C9 C14 C18 C19 116.8(4)
C13 C14 C18 C20 62.1(4)
C9 C14 C18 C20 -117.9(4)
O1 C21 C22 C23 -176.5(2)
C26 C21 C22 C23 0.4(4)
C21 C22 C23 C24 0.0(4)
C22 C23 C24 C25 -0.3(4)
C22 C23 C24 C27 177.6(2)
C23 C24 C25 C26 0.2(4)
C27 C24 C25 C26 -178.1(2)
C23 C24 C25 C28 178.4(2)
C27 C24 C25 C28 0.1(3)
C24 C25 C26 C21 0.2(4)
C28 C25 C26 C21 -177.6(3)
O1 C21 C26 C25 176.1(2)
C22 C21 C26 C25 -0.5(4)
C23 C24 C27 O5 2.0(5)
C25 C24 C27 O5 -179.9(3)
C23 C24 C27 N2 -178.2(2)
C25 C24 C27 N2 -0.1(3)
C26 C25 C28 O4 -1.4(5)
C24 C25 C28 O4 -179.4(3)
C26 C25 C28 N2 178.0(3)
C24 C25 C28 N2 0.0(3)
C34 C29 C30 C31 -1.5(4)
N2 C29 C30 C31 178.8(3)
C34 C29 C30 C35 179.2(3)
N2 C29 C30 C35 -0.5(4)
C29 C30 C31 C32 0.1(5)
C35 C30 C31 C32 179.4(3)
C30 C31 C32 C33 1.0(5)
C31 C32 C33 C34 -0.8(5)
C32 C33 C34 C29 -0.6(5)
C32 C33 C34 C38 -179.1(3)
C30 C29 C34 C33 1.8(4)
N2 C29 C34 C33 -178.6(3)
C30 C29 C34 C38 -179.8(3)
N2 C29 C34 C38 -0.1(4)
C31 C30 C35 C36 -77.8(4)
C29 C30 C35 C36 101.5(4)
C31 C30 C35 C37 45.7(4)
C29 C30 C35 C37 -135.0(3)
C33 C34 C38 C39 -51.0(5)
C29 C34 C38 C39 130.6(4)
C33 C34 C38 C40 76.8(4)
C29 C34 C38 C40 -101.6(4)
O2 C8 N1 C7 -177.8(3)
C5 C8 N1 C7 1.2(3)
O2 C8 N1 C9 1.1(5)
C5 C8 N1 C9 -179.8(2)
O3 C7 N1 C8 177.2(3)
C4 C7 N1 C8 -1.5(3)
O3 C7 N1 C9 -1.7(5)
C4 C7 N1 C9 179.5(2)
C14 C9 N1 C8 -87.6(3)
C10 C9 N1 C8 91.9(3)
C14 C9 N1 C7 91.2(3)
C10 C9 N1 C7 -89.2(3)
O4 C28 N2 C27 179.4(3)
C25 C28 N2 C27 0.0(3)
O4 C28 N2 C29 7.3(5)
C25 C28 N2 C29 -172.1(2)
O5 C27 N2 C28 179.9(3)
C24 C27 N2 C28 0.1(3)
O5 C27 N2 C29 -8.1(4)
C24 C27 N2 C29 172.1(2)
C34 C29 N2 C28 87.1(3)
C30 C29 N2 C28 -93.2(3)
C34 C29 N2 C27 -83.9(3)
C30 C29 N2 C27 95.8(3)
C22 C21 O1 C1 -169.7(3)
C26 C21 O1 C1 13.4(4)
C6 C1 O1 C21 66.8(4)
C2 C1 O1 C21 -117.5(3)
